data_4501169
loop_
_publ_author_name
'Liu, Qing-Xiang'
'Zhao, Zhi-Xiang'
'Zhao, Xiao-Jun'
'Yao, Zhao-Quan'
'Li, Shu-Juan'
'Wang, Xiu-Guang'

_publ_section_title
;
 Zinc(II), Cobalt(II), and Copper(II) Complexes Based on Dibenzimidazolyl
 Bidentate Ligands with Oligoether Linkers: Crystal Structure and Weak
 Interactions
;
_journal_issue 11
_journal_name_full 'Crystal Growth &amp; Design'
_journal_page_first 4933
_journal_paper_doi 10.1021/cg2008182
_journal_volume 11
_journal_year 2011
_chemical_formula_sum 'C65 H74 N11 O15.5 Zn2'
_chemical_formula_weight 1388.09
_chemical_name_systematic
; 
 ? 
;
_space_group_IT_number 14
_symmetry_cell_setting monoclinic
_symmetry_space_group_name_Hall '-P 2ybc'
_symmetry_space_group_name_H-M 'P 1 21/c 1'
_atom_sites_solution_hydrogens geom
_atom_sites_solution_primary direct
_atom_sites_solution_secondary difmap
_audit_creation_method SHELXL-97
_cell_angle_alpha 90.00
_cell_angle_beta 100.5100(10)
_cell_angle_gamma 90.00
_cell_formula_units_Z 4
_cell_length_a 20.1433(18)
_cell_length_b 18.5739(16)
_cell_length_c 18.3522(16)
_cell_measurement_reflns_used 9293
_cell_measurement_temperature 296(2)
_cell_measurement_theta_max 0.00
_cell_measurement_theta_min 0.00
_cell_volume 6751.1(10)
_computing_cell_refinement 'Bruker SMART'
_computing_data_collection 'Bruker SMART'
_computing_data_reduction 'Bruker SAINT'
_computing_molecular_graphics 'Bruker SHELXTL'
_computing_publication_material 'Bruker SHELXTL'
_computing_structure_refinement 'SHELXL-97 (Sheldrick, 1997)'
_computing_structure_solution 'SHELXS-97 (Sheldrick, 1990)'
_diffrn_ambient_temperature 296(2)
_diffrn_measured_fraction_theta_full 1.000
_diffrn_measured_fraction_theta_max 1.000
_diffrn_measurement_device_type 'CCD area detector'
_diffrn_measurement_method 'phi and omega scans'
_diffrn_radiation_monochromator graphite
_diffrn_radiation_source 'fine-focus sealed tube'
_diffrn_radiation_type MoK\a
_diffrn_radiation_wavelength 0.71073
_diffrn_reflns_av_R_equivalents 0.0169
_diffrn_reflns_av_sigmaI/netI 0.0186
_diffrn_reflns_limit_h_max 23
_diffrn_reflns_limit_h_min -22
_diffrn_reflns_limit_k_max 21
_diffrn_reflns_limit_k_min -22
_diffrn_reflns_limit_l_max 11
_diffrn_reflns_limit_l_min -21
_diffrn_reflns_number 34031
_diffrn_reflns_theta_full 25.01
_diffrn_reflns_theta_max 25.01
_diffrn_reflns_theta_min 1.76
_exptl_absorpt_coefficient_mu 0.784
_exptl_absorpt_correction_T_max 0.855
_exptl_absorpt_correction_T_min 0.842
_exptl_absorpt_correction_type multi-scan
_exptl_absorpt_process_details SADABS
_exptl_crystal_colour COLOURLESS
_exptl_crystal_density_diffrn 1.366
_exptl_crystal_density_meas ?
_exptl_crystal_density_method 'not measured'
_exptl_crystal_description BLOCK
_exptl_crystal_F_000 2896.0
_exptl_crystal_size_max 0.22
_exptl_crystal_size_mid 0.21
_exptl_crystal_size_min 0.20
_refine_diff_density_max 0.665
_refine_diff_density_min -0.506
_refine_diff_density_rms 0.053
_refine_ls_extinction_method none
_refine_ls_goodness_of_fit_ref 1.033
_refine_ls_hydrogen_treatment constr
_refine_ls_matrix_type full
_refine_ls_number_parameters 853
_refine_ls_number_reflns 11889
_refine_ls_number_restraints 21
_refine_ls_restrained_S_all 1.060
_refine_ls_R_factor_all 0.0537
_refine_ls_R_factor_gt 0.0413
_refine_ls_shift/su_max 0.002
_refine_ls_shift/su_mean 0.000
_refine_ls_structure_factor_coef Fsqd
_refine_ls_weighting_details 'calc w=1/[\s^2^(Fo^2^)+(0.0475P)^2^+7.3892P] where P=(Fo^2^+2Fc^2^)/3'
_refine_ls_weighting_scheme calc
_refine_ls_wR_factor_gt 0.1047
_refine_ls_wR_factor_ref 0.1141
_reflns_number_gt 9472
_reflns_number_total 11893
_reflns_threshold_expression >2sigma(I)
_cod_data_source_file cg2008182_si_004.cif
_cod_data_source_block 90905a
_cod_depositor_comments
;
The following automatic conversions were performed:

'_symmetry_cell_setting' value 'Monoclinic' changed to 'monoclinic'
according to /home/saulius/struct/CIF-dictionaries/cif_core.dic
dictionary named 'cif_core.dic' version 2.4.1 from
2010-06-29.

'_exptl_absorpt_correction_type' value 'MULTI-SCAN'
changed to 'multi-scan' according to
/home/saulius/struct/CIF-dictionaries/cif_core.dic dictionary named
'cif_core.dic' version 2.4.1 from 2010-06-29.

Automatic conversion script
Id: cif_fix_values 1715 2011-07-08 13:25:40Z adriana 

The following automatic conversions were performed:

'_exptl_crystal_density_meas' value 'NONE' was changed to '?' - the
value is perceived as not measured.

Automatic conversion script
Id: cif_fix_values 3008 2015-01-20 13:52:24Z robertas 
;
_cod_original_sg_symbol_H-M P2(1)/c
_cod_original_formula_sum 'C65 H74 N11 O15.50 Zn2'
_cod_database_code 4501169

loop_
_symmetry_equiv_pos_as_xyz
'x, y, z'
'-x, y+1/2, -z+1/2'
'-x, -y, -z'
'x, -y-1/2, z-1/2'

loop_
_atom_site_label
_atom_site_type_symbol
_atom_site_fract_x
_atom_site_fract_y
_atom_site_fract_z
_atom_site_U_iso_or_equiv
_atom_site_adp_type
_atom_site_occupancy
_atom_site_symmetry_multiplicity
_atom_site_calc_flag
_atom_site_refinement_flags
Zn1 Zn 0.388096(15) 0.744828(15) 0.401237(17) 0.03294(9) Uani 1 1 d .
Zn2 Zn 0.155905(15) 0.245190(15) 0.146084(16) 0.03161(9) Uani 1 1 d .
O1 O 0.25576(11) 0.67777(13) 0.34963(16) 0.0705(7) Uani 1 1 d .
O2 O 0.36332(10) 0.65571(10) 0.34723(12) 0.0476(5) Uani 1 1 d .
O3 O 0.17406(10) 0.33991(10) 0.19160(11) 0.0449(5) Uani 1 1 d .
O4 O 0.27574(10) 0.33071(11) 0.16160(12) 0.0526(5) Uani 1 1 d .
O5 O 0.34524(11) 0.82457(11) 0.34439(12) 0.0516(5) Uani 1 1 d .
O6 O 0.40011(14) 0.90455(13) 0.42275(14) 0.0694(7) Uani 1 1 d .
O7 O 0.20952(10) 1.17291(10) 0.20734(11) 0.0468(5) Uani 1 1 d .
O8 O 0.15025(12) 1.08843(12) 0.13951(14) 0.0680(7) Uani 1 1 d .
O9 O 0.53916(12) 0.70436(15) 0.68290(13) 0.0678(7) Uani 1 1 d .
O10 O 0.63106(11) 0.78122(14) 0.60632(13) 0.0583(6) Uani 1 1 d .
O11 O -0.06587(14) 0.10087(16) 0.00351(16) 0.0828(8) Uani 1 1 d .
O12 O 0.01819(16) 0.11308(16) -0.10881(16) 0.0844(8) Uani 1 1 d .
N1 N 0.37607(12) 0.73730(13) 0.50760(13) 0.0412(6) Uani 1 1 d .
N2 N 0.39594(14) 0.70062(17) 0.62478(14) 0.0566(7) Uani 1 1 d .
N3 N 0.59578(12) 0.78121(14) 0.45016(14) 0.0472(6) Uani 1 1 d .
N4 N 0.49013(11) 0.74385(12) 0.41398(13) 0.0392(5) Uani 1 1 d .
N5 N 0.05446(11) 0.23765(12) 0.14827(13) 0.0387(5) Uani 1 1 d .
N6 N -0.04764(12) 0.18787(14) 0.13276(15) 0.0476(6) Uani 1 1 d .
N7 N 0.13358(14) 0.20411(19) -0.07967(14) 0.0593(8) Uani 1 1 d .
N8 N 0.15527(12) 0.24414(13) 0.03600(13) 0.0427(6) Uani 1 1 d .
C1 C 0.32303(15) 0.76010(17) 0.54105(17) 0.0452(7) Uani 1 1 d .
C2 C 0.33537(16) 0.73806(19) 0.61503(18) 0.0521(8) Uani 1 1 d .
C3 C 0.2919(2) 0.7551(2) 0.6638(2) 0.0725(11) Uani 1 1 d .
H3 H 0.3004 0.7407 0.7131 0.087 Uiso 1 1 calc R
C4 C 0.2362(2) 0.7946(3) 0.6342(3) 0.0892(14) Uani 1 1 d .
H4 H 0.2058 0.8074 0.6646 0.107 Uiso 1 1 calc R
C5 C 0.2231(2) 0.8162(3) 0.5604(3) 0.0859(13) Uani 1 1 d .
H5 H 0.1844 0.8430 0.5430 0.103 Uiso 1 1 calc R
C6 C 0.26595(17) 0.7991(2) 0.5120(2) 0.0635(9) Uani 1 1 d .
H6 H 0.2568 0.8131 0.4625 0.076 Uiso 1 1 calc R
C7 C 0.41780(16) 0.70309(18) 0.55994(17) 0.0496(8) Uani 1 1 d .
H7 H 0.4583 0.6827 0.5527 0.060 Uiso 1 1 calc R
C8 C 0.4308(2) 0.6634(2) 0.6926(2) 0.0741(11) Uani 1 1 d .
H8A H 0.3994 0.6571 0.7264 0.089 Uiso 1 1 calc R
H8B H 0.4451 0.6161 0.6794 0.089 Uiso 1 1 calc R
C9 C 0.4894(2) 0.7037(2) 0.72975(19) 0.0716(11) Uani 1 1 d .
H9A H 0.4764 0.7525 0.7393 0.086 Uiso 1 1 calc R
H9B H 0.5078 0.6812 0.7768 0.086 Uiso 1 1 calc R
C10 C 0.59751(18) 0.7418(2) 0.7173(2) 0.0623(9) Uani 1 1 d .
H10A H 0.6146 0.7206 0.7654 0.075 Uiso 1 1 calc R
H10B H 0.5861 0.7916 0.7250 0.075 Uiso 1 1 calc R
C11 C 0.65039(17) 0.73862(19) 0.6707(2) 0.0577(9) Uani 1 1 d .
H11A H 0.6928 0.7561 0.6987 0.069 Uiso 1 1 calc R
H11B H 0.6568 0.6891 0.6565 0.069 Uiso 1 1 calc R
C12 C 0.68179(16) 0.7853(2) 0.5623(2) 0.0629(9) Uani 1 1 d .
H12A H 0.6967 0.7373 0.5521 0.076 Uiso 1 1 calc R
H12B H 0.7203 0.8119 0.5883 0.076 Uiso 1 1 calc R
C13 C 0.65272(16) 0.8225(2) 0.4915(2) 0.0621(9) Uani 1 1 d .
H13A H 0.6374 0.8702 0.5022 0.075 Uiso 1 1 calc R
H13B H 0.6873 0.8279 0.4614 0.075 Uiso 1 1 calc R
C14 C 0.60001(14) 0.71539(17) 0.41591(16) 0.0441(7) Uani 1 1 d .
C15 C 0.53366(14) 0.69191(15) 0.39326(15) 0.0390(6) Uani 1 1 d .
C16 C 0.51965(16) 0.62737(16) 0.35544(17) 0.0484(7) Uani 1 1 d .
H16 H 0.4755 0.6115 0.3399 0.058 Uiso 1 1 calc R
C17 C 0.57436(18) 0.58757(19) 0.3419(2) 0.0602(9) Uani 1 1 d .
H17 H 0.5669 0.5442 0.3163 0.072 Uiso 1 1 calc R
C18 C 0.64051(18) 0.6115(2) 0.3661(2) 0.0631(10) Uani 1 1 d .
H18 H 0.6760 0.5827 0.3575 0.076 Uiso 1 1 calc R
C19 C 0.65499(16) 0.6756(2) 0.40191(19) 0.0565(9) Uani 1 1 d .
H19 H 0.6991 0.6918 0.4162 0.068 Uiso 1 1 calc R
C20 C 0.53018(14) 0.79476(16) 0.44777(17) 0.0450(7) Uani 1 1 d .
H20 H 0.5143 0.8359 0.4679 0.054 Uiso 1 1 calc R
C21 C 0.00703(14) 0.29174(16) 0.15347(15) 0.0397(6) Uani 1 1 d .
C22 C -0.05696(15) 0.26061(16) 0.14365(17) 0.0451(7) Uani 1 1 d .
C23 C -0.11505(16) 0.3008(2) 0.1466(2) 0.0635(10) Uani 1 1 d .
H23 H -0.1575 0.2796 0.1410 0.076 Uiso 1 1 calc R
C24 C -0.10595(19) 0.3732(2) 0.1584(3) 0.0772(12) Uani 1 1 d .
H24 H -0.1434 0.4018 0.1607 0.093 Uiso 1 1 calc R
C25 C -0.04223(19) 0.4055(2) 0.1670(2) 0.0732(11) Uani 1 1 d .
H25 H -0.0385 0.4550 0.1741 0.088 Uiso 1 1 calc R
C26 C 0.01496(16) 0.36555(17) 0.16515(19) 0.0534(8) Uani 1 1 d .
H26 H 0.0573 0.3870 0.1715 0.064 Uiso 1 1 calc R
C27 C 0.01898(14) 0.17801(16) 0.13599(17) 0.0454(7) Uani 1 1 d .
H27 H 0.0381 0.1333 0.1301 0.055 Uiso 1 1 calc R
C28 C -0.10011(17) 0.1333(2) 0.1153(2) 0.0643(10) Uani 1 1 d .
H28A H -0.1386 0.1470 0.1373 0.077 Uiso 1 1 calc R
H28B H -0.0831 0.0878 0.1371 0.077 Uiso 1 1 calc R
C29 C -0.12253(19) 0.1238(2) 0.0340(3) 0.0796(12) Uani 1 1 d .
H29A H -0.1582 0.0881 0.0244 0.096 Uiso 1 1 calc R
H29B H -0.1399 0.1689 0.0116 0.096 Uiso 1 1 calc R
C30 C -0.0838(2) 0.0789(3) -0.0699(3) 0.0952(15) Uani 1 1 d .
H30A H -0.1057 0.1185 -0.0994 0.114 Uiso 1 1 calc R
H30B H -0.1161 0.0397 -0.0729 0.114 Uiso 1 1 calc R
C31 C -0.0258(3) 0.0553(3) -0.1006(3) 0.0979(16) Uani 1 1 d .
H31A H -0.0012 0.0192 -0.0682 0.118 Uiso 1 1 calc R
H31B H -0.0414 0.0332 -0.1485 0.118 Uiso 1 1 calc R
C32 C 0.0779(3) 0.0919(3) -0.1297(3) 0.0923(14) Uani 1 1 d .
H32A H 0.0677 0.0634 -0.1746 0.111 Uiso 1 1 calc R
H32B H 0.1033 0.0619 -0.0911 0.111 Uiso 1 1 calc R
C33 C 0.1191(2) 0.1535(3) -0.1426(2) 0.0854(14) Uani 1 1 d .
H33A H 0.0961 0.1794 -0.1858 0.102 Uiso 1 1 calc R
H33B H 0.1616 0.1360 -0.1537 0.102 Uiso 1 1 calc R
C34 C 0.13678(15) 0.2782(2) -0.08458(17) 0.0549(9) Uani 1 1 d .
C35 C 0.15063(14) 0.30315(18) -0.01205(16) 0.0465(7) Uani 1 1 d .
C36 C 0.15667(18) 0.3763(2) 0.0020(2) 0.0638(9) Uani 1 1 d .
H36 H 0.1659 0.3938 0.0503 0.077 Uiso 1 1 calc R
C37 C 0.1485(2) 0.4223(2) -0.0582(3) 0.0823(13) Uani 1 1 d .
H37 H 0.1523 0.4717 -0.0503 0.099 Uiso 1 1 calc R
C38 C 0.1348(2) 0.3961(3) -0.1300(3) 0.0854(14) Uani 1 1 d .
H38 H 0.1296 0.4286 -0.1691 0.103 Uiso 1 1 calc R
C39 C 0.12863(18) 0.3249(3) -0.1453(2) 0.0733(12) Uani 1 1 d .
H39 H 0.1195 0.3079 -0.1938 0.088 Uiso 1 1 calc R
C40 C 0.14454(16) 0.18687(19) -0.00697(17) 0.0515(8) Uani 1 1 d .
H40 H 0.1445 0.1400 0.0108 0.062 Uiso 1 1 calc R
C41 C 0.30015(15) 0.63959(15) 0.33321(16) 0.0420(7) Uani 1 1 d .
C42 C 0.28353(14) 0.56861(15) 0.29430(16) 0.0387(6) Uani 1 1 d .
C43 C 0.21673(15) 0.54875(16) 0.27014(18) 0.0480(7) Uani 1 1 d .
H43 H 0.1824 0.5804 0.2762 0.058 Uiso 1 1 calc R
C44 C 0.20061(14) 0.48273(16) 0.23729(18) 0.0456(7) Uani 1 1 d .
H44 H 0.1555 0.4702 0.2220 0.055 Uiso 1 1 calc R
C45 C 0.25082(13) 0.43490(14) 0.22680(15) 0.0362(6) Uani 1 1 d .
C46 C 0.31769(14) 0.45511(16) 0.24984(18) 0.0476(7) Uani 1 1 d .
H46 H 0.3521 0.4239 0.2428 0.057 Uiso 1 1 calc R
C47 C 0.33356(15) 0.52093(16) 0.28297(18) 0.0483(7) Uani 1 1 d .
H47 H 0.3786 0.5336 0.2980 0.058 Uiso 1 1 calc R
C48 C 0.23413(14) 0.36327(15) 0.19049(15) 0.0375(6) Uani 1 1 d .
C49 C 0.31587(14) 0.94607(15) 0.32280(16) 0.0401(6) Uani 1 1 d .
C50 C 0.32918(18) 1.01835(17) 0.33582(18) 0.0572(9) Uani 1 1 d .
H50 H 0.3645 1.0322 0.3732 0.069 Uiso 1 1 calc R
C51 C 0.29066(17) 1.07030(16) 0.29385(18) 0.0543(8) Uani 1 1 d .
H51 H 0.3006 1.1187 0.3032 0.065 Uiso 1 1 calc R
C52 C 0.23730(14) 1.05145(15) 0.23802(15) 0.0380(6) Uani 1 1 d .
C53 C 0.22433(16) 0.97945(17) 0.2254(2) 0.0562(9) Uani 1 1 d .
H53 H 0.1887 0.9655 0.1884 0.067 Uiso 1 1 calc R
C54 C 0.26321(16) 0.92731(16) 0.2668(2) 0.0562(9) Uani 1 1 d .
H54 H 0.2538 0.8789 0.2568 0.067 Uiso 1 1 calc R
C55 C 0.35800(16) 0.88906(16) 0.36802(17) 0.0438(7) Uani 1 1 d .
C56 C 0.19521(14) 1.10709(15) 0.19092(16) 0.0412(7) Uani 1 1 d .
C57 C 0.5494(4) 0.3985(3) 0.8613(5) 0.197(4) Uani 1 1 d D
H57A H 0.5071 0.4024 0.8276 0.296 Uiso 1 1 calc R
H57B H 0.5419 0.3793 0.9076 0.296 Uiso 1 1 calc R
H57C H 0.5789 0.3670 0.8406 0.296 Uiso 1 1 calc R
C58 C 0.6481(3) 0.4711(3) 0.9166(4) 0.157(3) Uani 1 1 d D
H58A H 0.6473 0.4590 0.9673 0.236 Uiso 1 1 calc R
H58B H 0.6652 0.5191 0.9141 0.236 Uiso 1 1 calc R
H58C H 0.6768 0.4379 0.8969 0.236 Uiso 1 1 calc R
C59 C 0.5477(3) 0.5302(4) 0.8448(3) 0.187(5) Uani 1 1 d D
H59 H 0.5626 0.5735 0.8675 0.224 Uiso 1 1 calc R
C60 C 0.6894(3) 0.4499(3) 0.4719(4) 0.161(3) Uani 1 1 d D
H60A H 0.7322 0.4642 0.4607 0.241 Uiso 1 1 calc R
H60B H 0.6573 0.4445 0.4266 0.241 Uiso 1 1 calc R
H60C H 0.6943 0.4049 0.4981 0.241 Uiso 1 1 calc R
C61 C 0.5988(3) 0.4999(4) 0.5242(4) 0.218(5) Uani 1 1 d D
H61A H 0.5928 0.4600 0.5555 0.326 Uiso 1 1 calc R
H61B H 0.5716 0.4930 0.4760 0.326 Uiso 1 1 calc R
H61C H 0.5855 0.5436 0.5455 0.326 Uiso 1 1 calc R
C62 C 0.7085(3) 0.5545(3) 0.5495(3) 0.155(3) Uani 1 1 d D
H62 H 0.6931 0.5885 0.5796 0.186 Uiso 1 1 calc R
C63 C 0.9658(3) 0.2924(4) 0.9391(4) 0.165(3) Uani 1 1 d D
H63A H 0.9680 0.2514 0.9078 0.247 Uiso 1 1 calc R
H63B H 0.9285 0.2870 0.9645 0.247 Uiso 1 1 calc R
H63C H 1.0070 0.2960 0.9746 0.247 Uiso 1 1 calc R
C64 C 0.9557(4) 0.4219(4) 0.9394(4) 0.192(4) Uani 1 1 d D
H64A H 0.9600 0.4631 0.9090 0.288 Uiso 1 1 calc R
H64B H 0.9925 0.4212 0.9808 0.288 Uiso 1 1 calc R
H64C H 0.9137 0.4247 0.9570 0.288 Uiso 1 1 calc R
C65 C 0.9577(4) 0.3590(4) 0.8248(4) 0.255(8) Uani 1 1 d D
H65 H 0.9609 0.3173 0.7975 0.306 Uiso 1 1 calc R
N9 N 0.5791(3) 0.4669(2) 0.8730(3) 0.1290(19) Uani 1 1 d D
N10 N 0.6657(2) 0.5046(2) 0.5178(2) 0.1053(14) Uani 1 1 d D
N11 N 0.95692(19) 0.3556(3) 0.8954(3) 0.1061(14) Uani 1 1 d D
O13 O 0.5043(3) 0.5315(3) 0.7953(4) 0.203(3) Uani 1 1 d D
O14 O 0.7653(3) 0.5581(4) 0.5414(3) 0.246(4) Uani 1 1 d D
O15 O 0.9539(2) 0.4217(3) 0.7933(3) 0.1490(18) Uani 1 1 d D
O16 O 0.4706(4) 0.0373(4) 0.4906(5) 0.139(3) Uani 0.50 1 d P

loop_
_atom_site_aniso_label
_atom_site_aniso_U_11
_atom_site_aniso_U_22
_atom_site_aniso_U_33
_atom_site_aniso_U_23
_atom_site_aniso_U_13
_atom_site_aniso_U_12
Zn1 0.03412(17) 0.02959(17) 0.03361(18) 0.00075(12) 0.00216(12) 0.00089(12)
Zn2 0.03240(17) 0.02970(16) 0.03106(17) -0.00134(12) 0.00134(12) 0.00072(12)
O1 0.0488(13) 0.0546(14) 0.111(2) -0.0393(14) 0.0237(13) -0.0054(11)
O2 0.0402(11) 0.0378(11) 0.0615(13) -0.0123(10) 0.0003(10) -0.0056(9)
O3 0.0433(11) 0.0360(10) 0.0551(13) -0.0112(9) 0.0078(9) -0.0071(9)
O4 0.0476(12) 0.0489(12) 0.0610(14) -0.0175(11) 0.0093(10) 0.0047(10)
O5 0.0630(14) 0.0368(11) 0.0516(13) 0.0083(10) 0.0016(10) 0.0110(10)
O6 0.0858(18) 0.0515(14) 0.0594(15) 0.0024(12) -0.0177(13) 0.0161(13)
O7 0.0520(12) 0.0370(11) 0.0486(12) 0.0077(9) 0.0018(10) 0.0067(9)
O8 0.0646(15) 0.0478(13) 0.0782(17) 0.0008(12) -0.0230(13) 0.0090(11)
O9 0.0625(15) 0.0916(19) 0.0447(13) -0.0027(13) -0.0024(11) -0.0153(13)
O10 0.0401(12) 0.0746(16) 0.0567(14) 0.0000(12) -0.0006(10) -0.0017(11)
O11 0.0691(18) 0.094(2) 0.0804(19) -0.0266(16) -0.0005(14) -0.0200(15)
O12 0.087(2) 0.080(2) 0.083(2) -0.0271(16) 0.0061(16) -0.0028(16)
N1 0.0384(13) 0.0493(14) 0.0358(13) 0.0010(11) 0.0064(10) -0.0010(11)
N2 0.0545(16) 0.077(2) 0.0383(15) 0.0114(13) 0.0085(12) -0.0023(14)
N3 0.0357(13) 0.0527(15) 0.0528(16) -0.0018(13) 0.0067(11) -0.0080(11)
N4 0.0336(12) 0.0408(13) 0.0429(14) -0.0012(10) 0.0066(10) -0.0005(10)
N5 0.0315(12) 0.0406(13) 0.0434(14) -0.0034(10) 0.0050(10) 0.0002(10)
N6 0.0342(13) 0.0491(15) 0.0597(16) 0.0026(12) 0.0094(11) -0.0071(11)
N7 0.0524(16) 0.095(2) 0.0299(14) -0.0104(14) 0.0063(12) 0.0042(15)
N8 0.0415(13) 0.0518(15) 0.0333(13) -0.0009(11) 0.0026(10) 0.0017(11)
C1 0.0374(15) 0.0556(18) 0.0424(17) -0.0080(14) 0.0069(13) -0.0053(13)
C2 0.0435(17) 0.070(2) 0.0441(18) -0.0072(15) 0.0104(14) -0.0088(15)
C3 0.064(2) 0.102(3) 0.055(2) -0.017(2) 0.0205(18) -0.015(2)
C4 0.067(3) 0.120(4) 0.089(3) -0.031(3) 0.036(2) 0.001(3)
C5 0.052(2) 0.107(4) 0.100(4) -0.011(3) 0.018(2) 0.018(2)
C6 0.0450(19) 0.078(3) 0.067(2) -0.0037(19) 0.0060(16) 0.0053(17)
C7 0.0453(17) 0.063(2) 0.0414(17) 0.0089(15) 0.0091(14) 0.0035(15)
C8 0.078(3) 0.097(3) 0.045(2) 0.021(2) 0.0059(18) -0.007(2)
C9 0.085(3) 0.087(3) 0.041(2) 0.0071(19) 0.0061(18) -0.003(2)
C10 0.062(2) 0.067(2) 0.050(2) -0.0069(17) -0.0104(17) 0.0026(17)
C11 0.0502(19) 0.057(2) 0.059(2) -0.0071(16) -0.0088(16) 0.0016(15)
C12 0.0376(17) 0.080(3) 0.067(2) -0.015(2) -0.0005(16) -0.0105(17)
C13 0.0429(18) 0.070(2) 0.073(2) -0.0086(19) 0.0098(17) -0.0229(16)
C14 0.0371(15) 0.0545(18) 0.0411(16) 0.0087(14) 0.0082(12) -0.0008(13)
C15 0.0363(15) 0.0439(16) 0.0380(15) 0.0050(12) 0.0096(12) 0.0039(12)
C16 0.0472(17) 0.0454(17) 0.0537(19) -0.0013(14) 0.0117(14) 0.0009(14)
C17 0.068(2) 0.053(2) 0.064(2) -0.0040(17) 0.0246(18) 0.0091(17)
C18 0.055(2) 0.073(2) 0.068(2) 0.012(2) 0.0282(18) 0.0212(18)
C19 0.0387(17) 0.075(2) 0.059(2) 0.0104(18) 0.0161(15) 0.0056(16)
C20 0.0415(16) 0.0430(16) 0.0504(18) -0.0030(14) 0.0082(13) -0.0042(13)
C21 0.0335(14) 0.0463(16) 0.0381(15) 0.0005(13) 0.0038(12) 0.0046(12)
C22 0.0383(16) 0.0509(18) 0.0465(17) 0.0014(14) 0.0085(13) 0.0021(13)
C23 0.0352(17) 0.077(3) 0.079(3) 0.001(2) 0.0113(16) 0.0075(16)
C24 0.053(2) 0.075(3) 0.104(3) -0.005(2) 0.016(2) 0.025(2)
C25 0.061(2) 0.053(2) 0.103(3) -0.010(2) 0.009(2) 0.0156(18)
C26 0.0470(18) 0.0452(17) 0.065(2) -0.0072(15) 0.0027(15) 0.0031(14)
C27 0.0361(15) 0.0397(16) 0.0602(19) -0.0014(14) 0.0081(13) -0.0018(12)
C28 0.0430(18) 0.058(2) 0.093(3) 0.0031(19) 0.0161(18) -0.0151(16)
C29 0.048(2) 0.082(3) 0.104(3) -0.012(2) 0.001(2) -0.025(2)
C30 0.092(3) 0.099(4) 0.086(3) -0.028(3) -0.007(3) -0.032(3)
C31 0.139(5) 0.075(3) 0.076(3) -0.024(2) 0.009(3) -0.027(3)
C32 0.125(4) 0.081(3) 0.068(3) -0.031(2) 0.010(3) 0.007(3)
C33 0.090(3) 0.122(4) 0.043(2) -0.030(2) 0.011(2) 0.005(3)
C34 0.0353(16) 0.091(3) 0.0395(18) 0.0094(17) 0.0088(13) 0.0078(16)
C35 0.0333(15) 0.069(2) 0.0368(16) 0.0141(15) 0.0049(12) 0.0075(14)
C36 0.064(2) 0.067(2) 0.059(2) 0.0190(18) 0.0077(17) 0.0080(18)
C37 0.083(3) 0.079(3) 0.086(3) 0.037(2) 0.017(2) 0.014(2)
C38 0.072(3) 0.117(4) 0.071(3) 0.048(3) 0.023(2) 0.020(3)
C39 0.053(2) 0.128(4) 0.041(2) 0.023(2) 0.0138(16) 0.016(2)
C40 0.0508(18) 0.064(2) 0.0389(17) -0.0080(15) 0.0051(14) 0.0014(15)
C41 0.0413(16) 0.0370(15) 0.0469(17) -0.0045(13) 0.0060(13) -0.0044(13)
C42 0.0378(15) 0.0346(14) 0.0434(16) -0.0036(12) 0.0070(12) -0.0039(12)
C43 0.0369(16) 0.0418(16) 0.066(2) -0.0160(15) 0.0112(14) 0.0008(13)
C44 0.0310(14) 0.0446(16) 0.0603(19) -0.0138(14) 0.0060(13) -0.0048(12)
C45 0.0392(15) 0.0331(14) 0.0360(15) -0.0027(11) 0.0057(12) -0.0023(11)
C46 0.0351(15) 0.0380(16) 0.069(2) -0.0098(14) 0.0078(14) 0.0002(12)
C47 0.0335(15) 0.0417(16) 0.067(2) -0.0087(15) 0.0035(14) -0.0045(13)
C48 0.0399(16) 0.0345(14) 0.0355(15) -0.0009(12) -0.0002(12) 0.0002(12)
C49 0.0436(16) 0.0375(15) 0.0399(16) 0.0060(12) 0.0099(13) 0.0072(12)
C50 0.072(2) 0.0415(17) 0.0489(19) -0.0030(14) -0.0146(16) 0.0079(16)
C51 0.071(2) 0.0321(15) 0.0528(19) -0.0015(14) -0.0081(16) 0.0048(15)
C52 0.0385(15) 0.0355(14) 0.0406(16) 0.0058(12) 0.0089(12) 0.0039(12)
C53 0.0461(18) 0.0395(17) 0.073(2) 0.0028(16) -0.0140(16) -0.0008(14)
C54 0.0499(18) 0.0316(15) 0.080(2) 0.0045(15) -0.0055(17) -0.0004(13)
C55 0.0511(18) 0.0387(16) 0.0424(17) 0.0059(13) 0.0110(14) 0.0101(13)
C56 0.0401(16) 0.0389(16) 0.0450(17) 0.0057(13) 0.0085(13) 0.0055(12)
C57 0.241(10) 0.102(5) 0.218(9) -0.011(6) -0.040(7) 0.008(6)
C58 0.185(7) 0.177(7) 0.102(5) 0.033(5) 0.005(5) 0.042(6)
C59 0.160(7) 0.314(13) 0.079(4) 0.020(6) 0.000(4) 0.121(8)
C60 0.167(7) 0.101(5) 0.194(8) 0.014(5) -0.019(6) -0.009(5)
C61 0.097(5) 0.388(14) 0.168(7) 0.165(9) 0.023(5) 0.017(7)
C62 0.222(9) 0.148(6) 0.086(4) 0.034(4) 0.002(5) -0.088(6)
C63 0.079(4) 0.175(7) 0.246(9) 0.069(7) 0.048(5) 0.016(4)
C64 0.158(7) 0.188(9) 0.238(10) -0.059(8) 0.058(7) -0.028(6)
C65 0.072(4) 0.53(3) 0.153(8) 0.048(12) 0.002(5) 0.090(9)
N9 0.202(6) 0.087(3) 0.087(3) 0.002(3) -0.002(3) 0.044(4)
N10 0.115(4) 0.096(3) 0.093(3) 0.037(2) -0.011(3) -0.026(3)
N11 0.057(2) 0.140(4) 0.121(4) -0.006(3) 0.015(2) 0.003(2)
O13 0.204(6) 0.171(5) 0.226(7) 0.036(5) 0.017(5) 0.046(4)
O14 0.229(7) 0.314(9) 0.167(5) 0.090(5) -0.040(5) -0.184(7)
O15 0.102(3) 0.192(5) 0.139(4) 0.012(3) -0.018(3) 0.023(3)
O16 0.139(7) 0.109(6) 0.148(7) -0.023(5) -0.029(6) -0.008(5)

loop_
_atom_type_symbol
_atom_type_description
_atom_type_scat_dispersion_real
_atom_type_scat_dispersion_imag
_atom_type_scat_source
C C 0.0033 0.0016 'International Tables Vol C Tables 4.2.6.8 and 6.1.1.4'
H H 0.0000 0.0000 'International Tables Vol C Tables 4.2.6.8 and 6.1.1.4'
N N 0.0061 0.0033 'International Tables Vol C Tables 4.2.6.8 and 6.1.1.4'
O O 0.0106 0.0060 'International Tables Vol C Tables 4.2.6.8 and 6.1.1.4'
Zn Zn 0.2839 1.4301 'International Tables Vol C Tables 4.2.6.8 and 6.1.1.4'

loop_
_geom_angle_atom_site_label_1
_geom_angle_atom_site_label_2
_geom_angle_atom_site_label_3
_geom_angle
_geom_angle_site_symmetry_1
_geom_angle_site_symmetry_3
O5 Zn1 O2 109.30(9) . .
O5 Zn1 N1 117.23(10) . .
O2 Zn1 N1 111.66(10) . .
O5 Zn1 N4 114.52(10) . .
O2 Zn1 N4 102.22(9) . .
N1 Zn1 N4 100.73(10) . .
O7 Zn2 O3 109.47(9) 1_545 .
O7 Zn2 N8 118.23(9) 1_545 .
O3 Zn2 N8 113.79(9) . .
O7 Zn2 N5 112.98(9) 1_545 .
O3 Zn2 N5 99.34(9) . .
N8 Zn2 N5 101.19(10) . .
C41 O2 Zn1 116.88(18) . .
C48 O3 Zn2 113.55(17) . .
C55 O5 Zn1 119.54(19) . .
C56 O7 Zn2 116.47(18) . 1_565
C10 O9 C9 110.6(3) . .
C12 O10 C11 112.8(3) . .
C30 O11 C29 112.5(3) . .
C32 O12 C31 114.0(4) . .
C7 N1 C1 105.3(2) . .
C7 N1 Zn1 124.5(2) . .
C1 N1 Zn1 130.1(2) . .
C7 N2 C2 106.9(3) . .
C7 N2 C8 125.3(3) . .
C2 N2 C8 127.7(3) . .
C20 N3 C14 107.1(2) . .
C20 N3 C13 126.3(3) . .
C14 N3 C13 126.0(3) . .
C20 N4 C15 105.1(2) . .
C20 N4 Zn1 124.6(2) . .
C15 N4 Zn1 130.28(18) . .
C27 N5 C21 105.0(2) . .
C27 N5 Zn2 124.40(19) . .
C21 N5 Zn2 130.14(19) . .
C27 N6 C22 106.7(2) . .
C27 N6 C28 126.4(3) . .
C22 N6 C28 126.8(3) . .
C40 N7 C34 107.4(3) . .
C40 N7 C33 126.5(4) . .
C34 N7 C33 126.0(3) . .
C40 N8 C35 105.7(3) . .
C40 N8 Zn2 125.2(2) . .
C35 N8 Zn2 127.7(2) . .
C6 C1 N1 129.9(3) . .
C6 C1 C2 121.2(3) . .
N1 C1 C2 109.0(3) . .
N2 C2 C1 105.6(3) . .
N2 C2 C3 132.1(3) . .
C1 C2 C3 122.3(3) . .
C4 C3 C2 115.7(4) . .
C4 C3 H3 122.2 . .
C2 C3 H3 122.2 . .
C3 C4 C5 122.4(4) . .
C3 C4 H4 118.8 . .
C5 C4 H4 118.8 . .
C6 C5 C4 122.0(4) . .
C6 C5 H5 119.0 . .
C4 C5 H5 119.0 . .
C1 C6 C5 116.4(4) . .
C1 C6 H6 121.8 . .
C5 C6 H6 121.8 . .
N1 C7 N2 113.2(3) . .
N1 C7 H7 123.4 . .
N2 C7 H7 123.4 . .
C9 C8 N2 111.9(3) . .
C9 C8 H8A 109.2 . .
N2 C8 H8A 109.2 . .
C9 C8 H8B 109.2 . .
N2 C8 H8B 109.2 . .
H8A C8 H8B 107.9 . .
O9 C9 C8 108.6(3) . .
O9 C9 H9A 110.0 . .
C8 C9 H9A 110.0 . .
O9 C9 H9B 110.0 . .
C8 C9 H9B 110.0 . .
H9A C9 H9B 108.3 . .
O9 C10 C11 110.4(3) . .
O9 C10 H10A 109.6 . .
C11 C10 H10A 109.6 . .
O9 C10 H10B 109.6 . .
C11 C10 H10B 109.6 . .
H10A C10 H10B 108.1 . .
O10 C11 C10 110.0(3) . .
O10 C11 H11A 109.7 . .
C10 C11 H11A 109.7 . .
O10 C11 H11B 109.7 . .
C10 C11 H11B 109.7 . .
H11A C11 H11B 108.2 . .
O10 C12 C13 108.2(3) . .
O10 C12 H12A 110.1 . .
C13 C12 H12A 110.1 . .
O10 C12 H12B 110.1 . .
C13 C12 H12B 110.1 . .
H12A C12 H12B 108.4 . .
N3 C13 C12 110.6(3) . .
N3 C13 H13A 109.5 . .
C12 C13 H13A 109.5 . .
N3 C13 H13B 109.5 . .
C12 C13 H13B 109.5 . .
H13A C13 H13B 108.1 . .
N3 C14 C19 132.0(3) . .
N3 C14 C15 106.0(2) . .
C19 C14 C15 122.0(3) . .
C16 C15 C14 121.0(3) . .
C16 C15 N4 130.5(3) . .
C14 C15 N4 108.5(3) . .
C17 C16 C15 117.0(3) . .
C17 C16 H16 121.5 . .
C15 C16 H16 121.5 . .
C16 C17 C18 121.0(3) . .
C16 C17 H17 119.5 . .
C18 C17 H17 119.5 . .
C19 C18 C17 122.6(3) . .
C19 C18 H18 118.7 . .
C17 C18 H18 118.7 . .
C18 C19 C14 116.4(3) . .
C18 C19 H19 121.8 . .
C14 C19 H19 121.8 . .
N4 C20 N3 113.3(3) . .
N4 C20 H20 123.4 . .
N3 C20 H20 123.4 . .
C26 C21 C22 120.4(3) . .
C26 C21 N5 131.0(3) . .
C22 C21 N5 108.6(2) . .
N6 C22 C21 106.1(2) . .
N6 C22 C23 131.6(3) . .
C21 C22 C23 122.3(3) . .
C24 C23 C22 116.2(3) . .
C24 C23 H23 121.9 . .
C22 C23 H23 121.9 . .
C23 C24 C25 122.2(3) . .
C23 C24 H24 118.9 . .
C25 C24 H24 118.9 . .
C26 C25 C24 121.4(4) . .
C26 C25 H25 119.3 . .
C24 C25 H25 119.3 . .
C25 C26 C21 117.5(3) . .
C25 C26 H26 121.3 . .
C21 C26 H26 121.3 . .
N5 C27 N6 113.5(3) . .
N5 C27 H27 123.2 . .
N6 C27 H27 123.2 . .
N6 C28 C29 112.2(3) . .
N6 C28 H28A 109.2 . .
C29 C28 H28A 109.2 . .
N6 C28 H28B 109.2 . .
C29 C28 H28B 109.2 . .
H28A C28 H28B 107.9 . .
O11 C29 C28 108.1(3) . .
O11 C29 H29A 110.1 . .
C28 C29 H29A 110.1 . .
O11 C29 H29B 110.1 . .
C28 C29 H29B 110.1 . .
H29A C29 H29B 108.4 . .
O11 C30 C31 112.2(4) . .
O11 C30 H30A 109.2 . .
C31 C30 H30A 109.2 . .
O11 C30 H30B 109.2 . .
C31 C30 H30B 109.2 . .
H30A C30 H30B 107.9 . .
O12 C31 C30 112.1(4) . .
O12 C31 H31A 109.2 . .
C30 C31 H31A 109.2 . .
O12 C31 H31B 109.2 . .
C30 C31 H31B 109.2 . .
H31A C31 H31B 107.9 . .
O12 C32 C33 111.8(4) . .
O12 C32 H32A 109.3 . .
C33 C32 H32A 109.3 . .
O12 C32 H32B 109.3 . .
C33 C32 H32B 109.3 . .
H32A C32 H32B 107.9 . .
C32 C33 N7 114.2(3) . .
C32 C33 H33A 108.7 . .
N7 C33 H33A 108.7 . .
C32 C33 H33B 108.7 . .
N7 C33 H33B 108.7 . .
H33A C33 H33B 107.6 . .
N7 C34 C35 105.8(3) . .
N7 C34 C39 132.0(4) . .
C35 C34 C39 122.1(4) . .
C36 C35 C34 120.1(3) . .
C36 C35 N8 131.1(3) . .
C34 C35 N8 108.8(3) . .
C37 C36 C35 117.6(4) . .
C37 C36 H36 121.2 . .
C35 C36 H36 121.2 . .
C36 C37 C38 121.1(4) . .
C36 C37 H37 119.5 . .
C38 C37 H37 119.5 . .
C39 C38 C37 122.5(4) . .
C39 C38 H38 118.8 . .
C37 C38 H38 118.8 . .
C38 C39 C34 116.6(4) . .
C38 C39 H39 121.7 . .
C34 C39 H39 121.7 . .
N8 C40 N7 112.3(3) . .
N8 C40 H40 123.9 . .
N7 C40 H40 123.9 . .
O1 C41 O2 123.9(3) . .
O1 C41 C42 121.0(3) . .
O2 C41 C42 115.1(2) . .
C47 C42 C43 118.1(3) . .
C47 C42 C41 121.7(2) . .
C43 C42 C41 120.2(3) . .
C44 C43 C42 120.9(3) . .
C44 C43 H43 119.6 . .
C42 C43 H43 119.6 . .
C43 C44 C45 120.7(3) . .
C43 C44 H44 119.6 . .
C45 C44 H44 119.6 . .
C44 C45 C46 118.5(3) . .
C44 C45 C48 121.4(2) . .
C46 C45 C48 120.1(2) . .
C47 C46 C45 120.6(3) . .
C47 C46 H46 119.7 . .
C45 C46 H46 119.7 . .
C46 C47 C42 121.1(3) . .
C46 C47 H47 119.4 . .
C42 C47 H47 119.4 . .
O4 C48 O3 123.8(3) . .
O4 C48 C45 120.9(3) . .
O3 C48 C45 115.3(2) . .
C54 C49 C50 118.2(3) . .
C54 C49 C55 120.8(3) . .
C50 C49 C55 121.0(3) . .
C49 C50 C51 120.7(3) . .
C49 C50 H50 119.6 . .
C51 C50 H50 119.6 . .
C50 C51 C52 121.1(3) . .
C50 C51 H51 119.5 . .
C52 C51 H51 119.5 . .
C53 C52 C51 117.9(3) . .
C53 C52 C56 120.1(3) . .
C51 C52 C56 122.0(3) . .
C52 C53 C54 121.2(3) . .
C52 C53 H53 119.4 . .
C54 C53 H53 119.4 . .
C49 C54 C53 120.9(3) . .
C49 C54 H54 119.5 . .
C53 C54 H54 119.5 . .
O6 C55 O5 124.2(3) . .
O6 C55 C49 121.5(3) . .
O5 C55 C49 114.3(3) . .
O8 C56 O7 123.5(3) . .
O8 C56 C52 120.3(3) . .
O7 C56 C52 116.2(3) . .
N9 C57 H57A 109.5 . .
N9 C57 H57B 109.5 . .
H57A C57 H57B 109.5 . .
N9 C57 H57C 109.5 . .
H57A C57 H57C 109.5 . .
H57B C57 H57C 109.5 . .
N9 C58 H58A 109.5 . .
N9 C58 H58B 109.5 . .
H58A C58 H58B 109.5 . .
N9 C58 H58C 109.5 . .
H58A C58 H58C 109.5 . .
H58B C58 H58C 109.5 . .
O13 C59 N9 123.2(7) . .
O13 C59 H59 118.4 . .
N9 C59 H59 118.4 . .
N10 C60 H60A 109.5 . .
N10 C60 H60B 109.5 . .
H60A C60 H60B 109.5 . .
N10 C60 H60C 109.5 . .
H60A C60 H60C 109.5 . .
H60B C60 H60C 109.5 . .
N10 C61 H61A 109.5 . .
N10 C61 H61B 109.5 . .
H61A C61 H61B 109.5 . .
N10 C61 H61C 109.5 . .
H61A C61 H61C 109.5 . .
H61B C61 H61C 109.5 . .
O14 C62 N10 123.5(6) . .
O14 C62 H62 118.3 . .
N10 C62 H62 118.3 . .
N11 C63 H63A 109.5 . .
N11 C63 H63B 109.5 . .
H63A C63 H63B 109.5 . .
N11 C63 H63C 109.5 . .
H63A C63 H63C 109.5 . .
H63B C63 H63C 109.5 . .
N11 C64 H64A 109.5 . .
N11 C64 H64B 109.5 . .
H64A C64 H64B 109.5 . .
N11 C64 H64C 109.5 . .
H64A C64 H64C 109.5 . .
H64B C64 H64C 109.5 . .
O15 C65 N11 118.5(7) . .
O15 C65 H65 120.7 . .
N11 C65 H65 120.7 . .
C59 N9 C57 123.7(4) . .
C59 N9 C58 118.6(4) . .
C57 N9 C58 117.7(3) . .
C62 N10 C61 125.1(4) . .
C62 N10 C60 119.1(4) . .
C61 N10 C60 115.8(3) . .
C65 N11 C63 125.6(4) . .
C65 N11 C64 120.6(4) . .
C63 N11 C64 113.3(4) . .

loop_
_geom_bond_atom_site_label_1
_geom_bond_atom_site_label_2
_geom_bond_distance
_geom_bond_site_symmetry_2
Zn1 O5 1.9232(19) .
Zn1 O2 1.9470(19) .
Zn1 N1 2.015(2) .
Zn1 N4 2.026(2) .
Zn2 O7 1.9467(19) 1_545
Zn2 O3 1.9532(18) .
Zn2 N8 2.018(2) .
Zn2 N5 2.056(2) .
O1 C41 1.221(4) .
O2 C41 1.287(3) .
O3 C48 1.289(3) .
O4 C48 1.230(3) .
O5 C55 1.284(4) .
O6 C55 1.225(4) .
O7 C56 1.279(3) .
O7 Zn2 1.9467(19) 1_565
O8 C56 1.232(4) .
O9 C10 1.412(4) .
O9 C9 1.434(4) .
O10 C12 1.415(4) .
O10 C11 1.416(4) .
O11 C30 1.391(5) .
O11 C29 1.425(5) .
O12 C32 1.385(5) .
O12 C31 1.417(5) .
N1 C7 1.319(4) .
N1 C1 1.392(4) .
N2 C7 1.343(4) .
N2 C2 1.387(4) .
N2 C8 1.483(4) .
N3 C20 1.338(4) .
N3 C14 1.384(4) .
N3 C13 1.470(4) .
N4 C20 1.322(4) .
N4 C15 1.402(4) .
N5 C27 1.315(4) .
N5 C21 1.402(4) .
N6 C27 1.345(4) .
N6 C22 1.383(4) .
N6 C28 1.457(4) .
N7 C40 1.350(4) .
N7 C34 1.382(5) .
N7 C33 1.476(5) .
N8 C40 1.318(4) .
N8 C35 1.399(4) .
C1 C6 1.381(5) .
C1 C2 1.396(4) .
C2 C3 1.397(5) .
C3 C4 1.367(6) .
C3 H3 0.9300 .
C4 C5 1.392(6) .
C4 H4 0.9300 .
C5 C6 1.384(5) .
C5 H5 0.9300 .
C6 H6 0.9300 .
C7 H7 0.9300 .
C8 C9 1.457(5) .
C8 H8A 0.9700 .
C8 H8B 0.9700 .
C9 H9A 0.9700 .
C9 H9B 0.9700 .
C10 C11 1.485(5) .
C10 H10A 0.9700 .
C10 H10B 0.9700 .
C11 H11A 0.9700 .
C11 H11B 0.9700 .
C12 C13 1.495(5) .
C12 H12A 0.9700 .
C12 H12B 0.9700 .
C13 H13A 0.9700 .
C13 H13B 0.9700 .
C14 C19 1.394(4) .
C14 C15 1.395(4) .
C15 C16 1.388(4) .
C16 C17 1.387(4) .
C16 H16 0.9300 .
C17 C18 1.398(5) .
C17 H17 0.9300 .
C18 C19 1.365(5) .
C18 H18 0.9300 .
C19 H19 0.9300 .
C20 H20 0.9300 .
C21 C26 1.392(4) .
C21 C22 1.394(4) .
C22 C23 1.398(4) .
C23 C24 1.367(5) .
C23 H23 0.9300 .
C24 C25 1.400(5) .
C24 H24 0.9300 .
C25 C26 1.376(5) .
C25 H25 0.9300 .
C26 H26 0.9300 .
C27 H27 0.9300 .
C28 C29 1.489(6) .
C28 H28A 0.9700 .
C28 H28B 0.9700 .
C29 H29A 0.9700 .
C29 H29B 0.9700 .
C30 C31 1.454(7) .
C30 H30A 0.9700 .
C30 H30B 0.9700 .
C31 H31A 0.9700 .
C31 H31B 0.9700 .
C32 C33 1.457(6) .
C32 H32A 0.9700 .
C32 H32B 0.9700 .
C33 H33A 0.9700 .
C33 H33B 0.9700 .
C34 C35 1.389(4) .
C34 C39 1.398(5) .
C35 C36 1.384(5) .
C36 C37 1.383(5) .
C36 H36 0.9300 .
C37 C38 1.385(6) .
C37 H37 0.9300 .
C38 C39 1.353(6) .
C38 H38 0.9300 .
C39 H39 0.9300 .
C40 H40 0.9300 .
C41 C42 1.507(4) .
C42 C47 1.386(4) .
C42 C43 1.388(4) .
C43 C44 1.379(4) .
C43 H43 0.9300 .
C44 C45 1.386(4) .
C44 H44 0.9300 .
C45 C46 1.388(4) .
C45 C48 1.498(4) .
C46 C47 1.377(4) .
C46 H46 0.9300 .
C47 H47 0.9300 .
C49 C54 1.380(4) .
C49 C50 1.381(4) .
C49 C55 1.508(4) .
C50 C51 1.381(4) .
C50 H50 0.9300 .
C51 C52 1.388(4) .
C51 H51 0.9300 .
C52 C53 1.374(4) .
C52 C56 1.506(4) .
C53 C54 1.382(4) .
C53 H53 0.9300 .
C54 H54 0.9300 .
C57 N9 1.404(6) .
C57 H57A 0.9600 .
C57 H57B 0.9600 .
C57 H57C 0.9600 .
C58 N9 1.474(6) .
C58 H58A 0.9600 .
C58 H58B 0.9600 .
C58 H58C 0.9600 .
C59 O13 1.140(6) .
C59 N9 1.390(6) .
C59 H59 0.9300 .
C60 N10 1.454(6) .
C60 H60A 0.9600 .
C60 H60B 0.9600 .
C60 H60C 0.9600 .
C61 N10 1.376(6) .
C61 H61A 0.9600 .
C61 H61B 0.9600 .
C61 H61C 0.9600 .
C62 O14 1.181(7) .
C62 N10 1.326(6) .
C62 H62 0.9300 .
C63 N11 1.414(6) .
C63 H63A 0.9600 .
C63 H63B 0.9600 .
C63 H63C 0.9600 .
C64 N11 1.477(6) .
C64 H64A 0.9600 .
C64 H64B 0.9600 .
C64 H64C 0.9600 .
C65 O15 1.297(7) .
C65 N11 1.300(7) .
C65 H65 0.9300 .
O16 O16 1.815(16) 3_656

loop_
_geom_torsion_atom_site_label_1
_geom_torsion_atom_site_label_2
_geom_torsion_atom_site_label_3
_geom_torsion_atom_site_label_4
_geom_torsion
_geom_torsion_site_symmetry_1
O5 Zn1 O2 C41 -61.0(2) .
N1 Zn1 O2 C41 70.4(2) .
N4 Zn1 O2 C41 177.3(2) .
O7 Zn2 O3 C48 68.6(2) 1_545
N8 Zn2 O3 C48 -66.1(2) .
N5 Zn2 O3 C48 -172.85(19) .
O2 Zn1 O5 C55 -176.0(2) .
N1 Zn1 O5 C55 55.7(3) .
N4 Zn1 O5 C55 -62.0(2) .
O5 Zn1 N1 C7 -156.2(2) .
O2 Zn1 N1 C7 76.6(3) .
N4 Zn1 N1 C7 -31.3(3) .
O5 Zn1 N1 C1 29.1(3) .
O2 Zn1 N1 C1 -98.0(3) .
N4 Zn1 N1 C1 154.1(2) .
O5 Zn1 N4 C20 61.6(3) .
O2 Zn1 N4 C20 179.6(2) .
N1 Zn1 N4 C20 -65.2(2) .
O5 Zn1 N4 C15 -120.8(2) .
O2 Zn1 N4 C15 -2.7(3) .
N1 Zn1 N4 C15 112.4(2) .
O7 Zn2 N5 C27 -51.2(3) 1_545
O3 Zn2 N5 C27 -167.1(2) .
N8 Zn2 N5 C27 76.2(3) .
O7 Zn2 N5 C21 137.2(2) 1_545
O3 Zn2 N5 C21 21.3(3) .
N8 Zn2 N5 C21 -95.4(2) .
O7 Zn2 N8 C40 49.1(3) 1_545
O3 Zn2 N8 C40 179.7(2) .
N5 Zn2 N8 C40 -74.8(3) .
O7 Zn2 N8 C35 -146.5(2) 1_545
O3 Zn2 N8 C35 -15.9(3) .
N5 Zn2 N8 C35 89.6(2) .
C7 N1 C1 C6 179.1(3) .
Zn1 N1 C1 C6 -5.4(5) .
C7 N1 C1 C2 0.1(3) .
Zn1 N1 C1 C2 175.5(2) .
C7 N2 C2 C1 1.6(4) .
C8 N2 C2 C1 -177.5(3) .
C7 N2 C2 C3 -177.2(4) .
C8 N2 C2 C3 3.7(6) .
C6 C1 C2 N2 179.8(3) .
N1 C1 C2 N2 -1.1(3) .
C6 C1 C2 C3 -1.3(5) .
N1 C1 C2 C3 177.8(3) .
N2 C2 C3 C4 179.0(4) .
C1 C2 C3 C4 0.4(6) .
C2 C3 C4 C5 0.2(7) .
C3 C4 C5 C6 0.0(8) .
N1 C1 C6 C5 -177.5(3) .
C2 C1 C6 C5 1.4(5) .
C4 C5 C6 C1 -0.8(7) .
C1 N1 C7 N2 1.0(4) .
Zn1 N1 C7 N2 -174.8(2) .
C2 N2 C7 N1 -1.7(4) .
C8 N2 C7 N1 177.5(3) .
C7 N2 C8 C9 75.7(5) .
C2 N2 C8 C9 -105.3(4) .
C10 O9 C9 C8 -179.0(3) .
N2 C8 C9 O9 -66.5(4) .
C9 O9 C10 C11 176.6(3) .
C12 O10 C11 C10 175.1(3) .
O9 C10 C11 O10 70.3(4) .
C11 O10 C12 C13 172.3(3) .
C20 N3 C13 C12 100.3(4) .
C14 N3 C13 C12 -69.3(4) .
O10 C12 C13 N3 -61.8(4) .
C20 N3 C14 C19 179.2(3) .
C13 N3 C14 C19 -9.6(5) .
C20 N3 C14 C15 0.4(3) .
C13 N3 C14 C15 171.6(3) .
N3 C14 C15 C16 178.9(3) .
C19 C14 C15 C16 -0.1(5) .
N3 C14 C15 N4 0.1(3) .
C19 C14 C15 N4 -178.8(3) .
C20 N4 C15 C16 -179.1(3) .
Zn1 N4 C15 C16 2.9(5) .
C20 N4 C15 C14 -0.5(3) .
Zn1 N4 C15 C14 -178.49(19) .
C14 C15 C16 C17 0.4(4) .
N4 C15 C16 C17 178.9(3) .
C15 C16 C17 C18 0.6(5) .
C16 C17 C18 C19 -2.1(6) .
C17 C18 C19 C14 2.3(5) .
N3 C14 C19 C18 -179.9(3) .
C15 C14 C19 C18 -1.3(5) .
C15 N4 C20 N3 0.8(3) .
Zn1 N4 C20 N3 178.9(2) .
C14 N3 C20 N4 -0.7(4) .
C13 N3 C20 N4 -172.0(3) .
C27 N5 C21 C26 -179.2(3) .
Zn2 N5 C21 C26 -6.4(5) .
C27 N5 C21 C22 0.0(3) .
Zn2 N5 C21 C22 172.8(2) .
C27 N6 C22 C21 -0.2(3) .
C28 N6 C22 C21 -175.8(3) .
C27 N6 C22 C23 -179.2(4) .
C28 N6 C22 C23 5.2(6) .
C26 C21 C22 N6 179.4(3) .
N5 C21 C22 N6 0.1(3) .
C26 C21 C22 C23 -1.5(5) .
N5 C21 C22 C23 179.3(3) .
N6 C22 C23 C24 -179.9(4) .
C21 C22 C23 C24 1.2(5) .
C22 C23 C24 C25 -0.1(6) .
C23 C24 C25 C26 -1.0(7) .
C24 C25 C26 C21 0.8(6) .
C22 C21 C26 C25 0.4(5) .
N5 C21 C26 C25 179.5(3) .
C21 N5 C27 N6 -0.1(3) .
Zn2 N5 C27 N6 -173.4(2) .
C22 N6 C27 N5 0.2(4) .
C28 N6 C27 N5 175.8(3) .
C27 N6 C28 C29 -84.0(4) .
C22 N6 C28 C29 90.8(4) .
C30 O11 C29 C28 169.9(4) .
N6 C28 C29 O11 61.2(4) .
C29 O11 C30 C31 -179.8(4) .
C32 O12 C31 C30 172.9(4) .
O11 C30 C31 O12 -68.3(6) .
C31 O12 C32 C33 175.9(4) .
O12 C32 C33 N7 54.5(5) .
C40 N7 C33 C32 35.7(6) .
C34 N7 C33 C32 -142.6(4) .
C40 N7 C34 C35 0.6(3) .
C33 N7 C34 C35 179.2(3) .
C40 N7 C34 C39 -179.2(3) .
C33 N7 C34 C39 -0.6(6) .
N7 C34 C35 C36 -179.6(3) .
C39 C34 C35 C36 0.1(5) .
N7 C34 C35 N8 -0.4(3) .
C39 C34 C35 N8 179.4(3) .
C40 N8 C35 C36 179.2(3) .
Zn2 N8 C35 C36 12.4(5) .
C40 N8 C35 C34 0.0(3) .
Zn2 N8 C35 C34 -166.8(2) .
C34 C35 C36 C37 -0.1(5) .
N8 C35 C36 C37 -179.1(3) .
C35 C36 C37 C38 0.0(6) .
C36 C37 C38 C39 0.0(7) .
C37 C38 C39 C34 0.1(6) .
N7 C34 C39 C38 179.5(4) .
C35 C34 C39 C38 -0.2(5) .
C35 N8 C40 N7 0.3(3) .
Zn2 N8 C40 N7 167.6(2) .
C34 N7 C40 N8 -0.6(4) .
C33 N7 C40 N8 -179.2(3) .
Zn1 O2 C41 O1 2.4(4) .
Zn1 O2 C41 C42 -177.42(19) .
O1 C41 C42 C47 -172.4(3) .
O2 C41 C42 C47 7.5(4) .
O1 C41 C42 C43 6.2(5) .
O2 C41 C42 C43 -173.9(3) .
C47 C42 C43 C44 1.4(5) .
C41 C42 C43 C44 -177.2(3) .
C42 C43 C44 C45 -0.8(5) .
C43 C44 C45 C46 -0.3(5) .
C43 C44 C45 C48 -179.4(3) .
C44 C45 C46 C47 0.6(5) .
C48 C45 C46 C47 179.7(3) .
C45 C46 C47 C42 0.1(5) .
C43 C42 C47 C46 -1.1(5) .
C41 C42 C47 C46 177.5(3) .
Zn2 O3 C48 O4 2.3(4) .
Zn2 O3 C48 C45 -178.34(17) .
C44 C45 C48 O4 158.2(3) .
C46 C45 C48 O4 -20.9(4) .
C44 C45 C48 O3 -21.2(4) .
C46 C45 C48 O3 159.7(3) .
C54 C49 C50 C51 0.1(5) .
C55 C49 C50 C51 179.6(3) .
C49 C50 C51 C52 0.6(6) .
C50 C51 C52 C53 -0.5(5) .
C50 C51 C52 C56 -179.2(3) .
C51 C52 C53 C54 -0.2(5) .
C56 C52 C53 C54 178.5(3) .
C50 C49 C54 C53 -0.7(5) .
C55 C49 C54 C53 179.8(3) .
C52 C53 C54 C49 0.8(6) .
Zn1 O5 C55 O6 5.6(4) .
Zn1 O5 C55 C49 -173.89(18) .
C54 C49 C55 O6 -172.1(3) .
C50 C49 C55 O6 8.4(5) .
C54 C49 C55 O5 7.3(4) .
C50 C49 C55 O5 -172.2(3) .
Zn2 O7 C56 O8 0.0(4) 1_565
Zn2 O7 C56 C52 179.42(18) 1_565
C53 C52 C56 O8 -2.1(5) .
C51 C52 C56 O8 176.5(3) .
C53 C52 C56 O7 178.4(3) .
C51 C52 C56 O7 -2.9(4) .
O13 C59 N9 C57 -21.4(13) .
O13 C59 N9 C58 157.5(8) .
O14 C62 N10 C61 -178.0(7) .
O14 C62 N10 C60 1.6(10) .
O15 C65 N11 C63 -174.8(6) .
O15 C65 N11 C64 -3.4(10) .
